data_4029932
loop_
_publ_author_name
'Faggi, Enrico'
'Porcar, Ra\'ul'
'Bolte, Michael'
'Luis, Santiago V.'
'Garc\'ia-Verdugo, Eduardo'
'Alfonso, Ignacio'

_publ_section_title
;
 Chiral imidazolium receptors for citrate and malate: the importance of
 the preorganization.
;
_journal_issue 19
_journal_name_full 'The Journal of organic chemistry'
_journal_page_first 9141
_journal_page_last 9149
_journal_paper_doi 10.1021/jo5014977
_journal_volume 79
_journal_year 2014
_chemical_absolute_configuration ad
_chemical_formula_moiety 'C26 H36 N4 O2, 2(Br)'
_chemical_formula_sum 'C26 H36 Br2 N4 O2'
_chemical_formula_weight 596.41
_chemical_name_systematic ?
_space_group_crystal_system monoclinic
_space_group_IT_number 5
_space_group_name_Hall 'C 2y'
_space_group_name_H-M_alt 'C 1 2 1'
_symmetry_space_group_name_Hall 'C 2y'
_symmetry_space_group_name_H-M 'C 1 2 1'
_atom_sites_solution_hydrogens mixed
_audit_creation_method SHELXL-97
_cell_angle_alpha 90
_cell_angle_beta 110.206(6)
_cell_angle_gamma 90
_cell_formula_units_Z 2
_cell_length_a 23.4217(18)
_cell_length_b 7.2389(4)
_cell_length_c 8.3178(6)
_cell_measurement_reflns_used 18646
_cell_measurement_temperature 173(2)
_cell_measurement_theta_max 23.05
_cell_measurement_theta_min 2.61
_cell_volume 1323.47(17)
_computing_cell_refinement 'X-Area (Stoe & Cie, 2001)'
_computing_data_collection 'X-Area (Stoe & Cie, 2001)'
_computing_data_reduction 'X-Area (Stoe & Cie, 2001)'
_computing_molecular_graphics 'XP in SHELXTL-Plus (Sheldrick, 2008)'
_computing_publication_material SHELXL97
_computing_structure_refinement 'SHELXL (Sheldrick, 2008)'
_computing_structure_solution 'SHELXS (Sheldrick, 2008)'
_diffrn_ambient_temperature 173(2)
_diffrn_measured_fraction_theta_full 0.995
_diffrn_measured_fraction_theta_max 0.993
_diffrn_measurement_device_type 'STOE IPDS II two-circle-diffractometer'
_diffrn_measurement_method \w
_diffrn_radiation_type MoK\a
_diffrn_radiation_wavelength 0.71073
_diffrn_reflns_av_R_equivalents 0.0771
_diffrn_reflns_av_unetI/netI 0.0530
_diffrn_reflns_Laue_measured_fraction_full 0.995
_diffrn_reflns_Laue_measured_fraction_max 0.993
_diffrn_reflns_limit_h_max 30
_diffrn_reflns_limit_h_min -30
_diffrn_reflns_limit_k_max 9
_diffrn_reflns_limit_k_min -9
_diffrn_reflns_limit_l_max 10
_diffrn_reflns_limit_l_min -10
_diffrn_reflns_number 9352
_diffrn_reflns_point_group_measured_fraction_full 0.997
_diffrn_reflns_point_group_measured_fraction_max 0.992
_diffrn_reflns_theta_full 25.000
_diffrn_reflns_theta_max 27.595
_diffrn_reflns_theta_min 2.609
_diffrn_source 'Genix 3D I\mS microfocus X-ray source'
_exptl_absorpt_coefficient_mu 3.093
_exptl_absorpt_correction_T_max 0.921
_exptl_absorpt_correction_T_min 0.466
_exptl_absorpt_correction_type multi-scan
_exptl_absorpt_process_details 'X-Area (Stoe & Cie, 2001)'
_exptl_crystal_colour colourless
_exptl_crystal_density_diffrn 1.497
_exptl_crystal_description plate
_exptl_crystal_F_000 612
_exptl_crystal_size_max 0.270
_exptl_crystal_size_mid 0.150
_exptl_crystal_size_min 0.030
_refine_diff_density_max 0.921
_refine_diff_density_min -0.721
_refine_diff_density_rms 0.097
_refine_ls_abs_structure_details
; 
 Flack x determined using 1296 quotients [(I+)-(I-)]/[(I+)+(I-)] 
 (Parsons, Flack and Wagner, Acta Cryst. B69 (2013) 249-259). 
;
_refine_ls_abs_structure_Flack 0.029(14)
_refine_ls_extinction_coef 0.010(2)
_refine_ls_extinction_expression Fc^*^=kFc[1+0.001xFc^2^\l^3^/sin(2\q)]^-1/4^
_refine_ls_extinction_method SHELXL
_refine_ls_goodness_of_fit_ref 1.063
_refine_ls_hydrogen_treatment mixed
_refine_ls_matrix_type full
_refine_ls_number_parameters 160
_refine_ls_number_reflns 3042
_refine_ls_number_restraints 1
_refine_ls_restrained_S_all 1.063
_refine_ls_R_factor_all 0.0406
_refine_ls_R_factor_gt 0.0392
_refine_ls_shift/su_max 0.000
_refine_ls_shift/su_mean 0.000
_refine_ls_structure_factor_coef Fsqd
_refine_ls_weighting_details 'w=1/[\s^2^(Fo^2^)+(0.0731P)^2^+0.3476P] where P=(Fo^2^+2Fc^2^)/3'
_refine_ls_weighting_scheme calc
_refine_ls_wR_factor_gt 0.1053
_refine_ls_wR_factor_ref 0.1063
_reflns_Friedel_coverage 0.850
_reflns_Friedel_fraction_full 0.998
_reflns_Friedel_fraction_max 0.991
_reflns_number_gt 2932
_reflns_number_total 3042
_reflns_threshold_expression 'I > 2\s(I)'
_cod_data_source_file jo5014977_si_002.cif
_cod_data_source_block nacho14
_cod_depositor_comments 'Adding full bibliography for 4029931--4029932.cif.'
_cod_original_cell_volume 1323.47(16)
_cod_database_code 4029932
_shelx_space_group_comment
; 
The symmetry employed for this shelxl refinement is uniquely defined 
by the following loop, which should always be used as a source of 
symmetry information in preference to the above space-group names. 
They are only intended as comments. 
;
_shelx_estimated_absorpt_t_min 0.489
_shelx_estimated_absorpt_t_max 0.913
_shelxl_version_number 2014-1

loop_
_space_group_symop_operation_xyz
'x, y, z'
'-x, y, -z'
'x+1/2, y+1/2, z'
'-x+1/2, y+1/2, -z'

loop_
_atom_site_label
_atom_site_type_symbol
_atom_site_fract_x
_atom_site_fract_y
_atom_site_fract_z
_atom_site_U_iso_or_equiv
_atom_site_adp_type
_atom_site_occupancy
_atom_site_site_symmetry_order
_atom_site_calc_flag
_atom_site_refinement_flags_posn
_atom_site_refinement_flags_adp
_atom_site_refinement_flags_occupancy
Br1 Br 0.19174(2) -0.12117(10) 0.66533(4) 0.0325(2) Uani 1 1 d . . .
C1 C 0.0485(2) 0.4160(8) 0.4788(6) 0.0373(14) Uani 1 1 d . . .
C2 C 0.0485(2) 0.6102(8) 0.4792(7) 0.0379(11) Uani 1 1 d . . .
H2 H 0.0815 0.6764 0.4652 0.045 Uiso 1 1 calc R U .
C3 C 0.0000 0.7045(11) 0.5000 0.0405(16) Uani 1 2 d S T P
H3 H 0.0000 0.8357 0.5000 0.049 Uiso 1 2 calc R U P
C4 C 0.0000 0.3236(10) 0.5000 0.0337(14) Uani 1 2 d S T P
H4 H 0.0000 0.1923 0.5000 0.040 Uiso 1 2 calc R U P
N11 N 0.15768(18) 0.3511(8) 0.6036(5) 0.0310(11) Uani 1 1 d . . .
C11 C 0.1019(2) 0.3153(8) 0.4579(7) 0.0369(11) Uani 1 1 d . . .
H11A H 0.0936 0.1809 0.4489 0.044 Uiso 1 1 calc R U .
H11B H 0.1076 0.3561 0.3508 0.044 Uiso 1 1 calc R U .
N12 N 0.25331(16) 0.3600(8) 0.7559(4) 0.0270(8) Uani 1 1 d . . .
C12 C 0.2134(2) 0.3508(8) 0.5967(6) 0.0309(12) Uani 1 1 d . . .
H12 H 0.2233 0.3450 0.4952 0.037 Uiso 1 1 calc R U .
C13 C 0.22149(19) 0.3664(11) 0.8682(5) 0.0306(9) Uani 1 1 d . . .
H13 H 0.2385 0.3739 0.9895 0.037 Uiso 1 1 calc R U .
C14 C 0.1620(2) 0.3602(10) 0.7736(6) 0.0313(10) Uani 1 1 d . . .
H14 H 0.1291 0.3617 0.8155 0.038 Uiso 1 1 calc R U .
O11 O 0.33233(19) 0.0302(5) 0.8207(6) 0.0395(9) Uani 1 1 d . . .
H11 H 0.298(3) 0.010(11) 0.795(9) 0.041(19) Uiso 1 1 d . . .
C15 C 0.31996(18) 0.3652(11) 0.8059(5) 0.0271(8) Uani 1 1 d . . .
H15 H 0.3309 0.3599 0.6999 0.033 Uiso 1 1 calc R U .
C16 C 0.3472(3) 0.1979(8) 0.9161(8) 0.0288(12) Uani 1 1 d . . .
H16 H 0.3315 0.1920 1.0136 0.035 Uiso 1 1 calc R U .
C17 C 0.4167(3) 0.2116(9) 0.9874(9) 0.0351(14) Uani 1 1 d . . .
H17A H 0.4334 0.1069 1.0662 0.042 Uiso 1 1 calc R U .
H17B H 0.4327 0.2029 0.8920 0.042 Uiso 1 1 calc R U .
C18 C 0.4373(2) 0.3922(13) 1.0825(6) 0.0392(11) Uani 1 1 d . . .
H18A H 0.4823 0.3980 1.1259 0.047 Uiso 1 1 calc R U .
H18B H 0.4234 0.3977 1.1821 0.047 Uiso 1 1 calc R U .
C19 C 0.4118(3) 0.5560(9) 0.9656(11) 0.0387(15) Uani 1 1 d . . .
H19A H 0.4253 0.6724 1.0299 0.046 Uiso 1 1 calc R U .
H19B H 0.4272 0.5542 0.8688 0.046 Uiso 1 1 calc R U .
C20 C 0.3430(3) 0.5478(9) 0.8975(10) 0.0367(15) Uani 1 1 d . . .
H20A H 0.3269 0.6513 0.8168 0.044 Uiso 1 1 calc R U .
H20B H 0.3277 0.5623 0.9938 0.044 Uiso 1 1 calc R U .

loop_
_atom_site_aniso_label
_atom_site_aniso_U_11
_atom_site_aniso_U_22
_atom_site_aniso_U_33
_atom_site_aniso_U_23
_atom_site_aniso_U_13
_atom_site_aniso_U_12
Br1 0.0311(3) 0.0378(3) 0.0304(3) -0.0025(2) 0.01299(17) -0.0050(3)
C1 0.026(2) 0.052(4) 0.032(2) -0.001(2) 0.0078(17) -0.0007(19)
C2 0.026(2) 0.044(3) 0.039(3) 0.002(2) 0.006(2) -0.009(2)
C3 0.033(4) 0.035(4) 0.044(4) 0.000 0.000(3) 0.000
C4 0.026(3) 0.038(3) 0.035(3) 0.000 0.008(3) 0.000
N11 0.0230(16) 0.043(3) 0.0273(16) 0.0017(17) 0.0092(13) 0.0016(17)
C11 0.024(2) 0.052(3) 0.034(2) -0.005(2) 0.009(2) -0.0033(19)
N12 0.0208(15) 0.034(2) 0.0277(15) 0.0013(18) 0.0101(13) 0.0000(19)
C12 0.0259(19) 0.039(4) 0.0284(18) 0.0035(19) 0.0106(16) 0.0019(19)
C13 0.0277(18) 0.041(2) 0.0255(16) 0.000(3) 0.0122(15) 0.004(3)
C14 0.0280(19) 0.039(3) 0.0308(18) -0.004(2) 0.0154(15) 0.000(2)
O11 0.031(2) 0.0299(17) 0.060(2) -0.0076(17) 0.0193(18) -0.0015(14)
C15 0.0200(16) 0.034(2) 0.0279(16) -0.002(2) 0.0095(13) 0.001(2)
C16 0.024(3) 0.031(3) 0.030(3) 0.001(2) 0.009(2) -0.001(2)
C17 0.021(3) 0.038(3) 0.046(3) 0.008(2) 0.011(2) 0.002(2)
C18 0.0244(18) 0.053(3) 0.0371(19) -0.003(3) 0.0067(16) -0.003(3)
C19 0.028(3) 0.041(3) 0.047(3) -0.001(3) 0.013(2) -0.005(2)
C20 0.029(3) 0.032(3) 0.052(4) -0.003(3) 0.017(3) -0.001(2)

loop_
_atom_type_symbol
_atom_type_description
_atom_type_scat_dispersion_real
_atom_type_scat_dispersion_imag
_atom_type_scat_source
C C 0.0033 0.0016 'International Tables Vol C Tables 4.2.6.8 and 6.1.1.4'
H H 0.0000 0.0000 'International Tables Vol C Tables 4.2.6.8 and 6.1.1.4'
Br Br -0.2901 2.4595 'International Tables Vol C Tables 4.2.6.8 and 6.1.1.4'
N N 0.0061 0.0033 'International Tables Vol C Tables 4.2.6.8 and 6.1.1.4'
O O 0.0106 0.0060 'International Tables Vol C Tables 4.2.6.8 and 6.1.1.4'

loop_
_geom_angle_atom_site_label_1
_geom_angle_atom_site_label_2
_geom_angle_atom_site_label_3
_geom_angle
_geom_angle_site_symmetry_1
_geom_angle_site_symmetry_3
C4 C1 C2 118.9(5) . .
C4 C1 C11 122.1(5) . .
C2 C1 C11 119.0(5) . .
C3 C2 C1 119.6(5) . .
C3 C2 H2 120.2 . .
C1 C2 H2 120.2 . .
C2 C3 C2 121.0(7) 2_556 .
C2 C3 H3 119.5 2_556 .
C2 C3 H3 119.5 . .
C1 C4 C1 122.1(7) . 2_556
C1 C4 H4 119.0 . .
C1 C4 H4 119.0 2_556 .
C12 N11 C14 108.5(4) . .
C12 N11 C11 125.0(4) . .
C14 N11 C11 125.7(4) . .
N11 C11 C1 110.9(4) . .
N11 C11 H11A 109.5 . .
C1 C11 H11A 109.5 . .
N11 C11 H11B 109.5 . .
C1 C11 H11B 109.5 . .
H11A C11 H11B 108.1 . .
C12 N12 C13 108.4(3) . .
C12 N12 C15 126.4(4) . .
C13 N12 C15 125.1(3) . .
N11 C12 N12 108.6(4) . .
N11 C12 H12 125.7 . .
N12 C12 H12 125.7 . .
C14 C13 N12 107.1(4) . .
C14 C13 H13 126.4 . .
N12 C13 H13 126.4 . .
C13 C14 N11 107.2(4) . .
C13 C14 H14 126.4 . .
N11 C14 H14 126.4 . .
C16 O11 H11 110(6) . .
N12 C15 C16 109.5(5) . .
N12 C15 C20 108.7(5) . .
C16 C15 C20 112.7(4) . .
N12 C15 H15 108.6 . .
C16 C15 H15 108.6 . .
C20 C15 H15 108.6 . .
O11 C16 C15 111.8(5) . .
O11 C16 C17 107.1(5) . .
C15 C16 C17 110.5(5) . .
O11 C16 H16 109.1 . .
C15 C16 H16 109.1 . .
C17 C16 H16 109.1 . .
C18 C17 C16 111.2(5) . .
C18 C17 H17A 109.4 . .
C16 C17 H17A 109.4 . .
C18 C17 H17B 109.4 . .
C16 C17 H17B 109.4 . .
H17A C17 H17B 108.0 . .
C17 C18 C19 110.8(4) . .
C17 C18 H18A 109.5 . .
C19 C18 H18A 109.5 . .
C17 C18 H18B 109.5 . .
C19 C18 H18B 109.5 . .
H18A C18 H18B 108.1 . .
C20 C19 C18 110.0(5) . .
C20 C19 H19A 109.7 . .
C18 C19 H19A 109.7 . .
C20 C19 H19B 109.7 . .
C18 C19 H19B 109.7 . .
H19A C19 H19B 108.2 . .
C19 C20 C15 111.6(5) . .
C19 C20 H20A 109.3 . .
C15 C20 H20A 109.3 . .
C19 C20 H20B 109.3 . .
C15 C20 H20B 109.3 . .
H20A C20 H20B 108.0 . .

loop_
_geom_bond_atom_site_label_1
_geom_bond_atom_site_label_2
_geom_bond_distance
_geom_bond_site_symmetry_2
C1 C4 1.381(6) .
C1 C2 1.406(8) .
C1 C11 1.509(7) .
C2 C3 1.386(7) .
C2 H2 0.9500 .
C3 C2 1.386(7) 2_556
C3 H3 0.9500 .
C4 C1 1.381(6) 2_556
C4 H4 0.9500 .
N11 C12 1.326(6) .
N11 C14 1.383(5) .
N11 C11 1.465(6) .
C11 H11A 0.9900 .
C11 H11B 0.9900 .
N12 C12 1.333(6) .
N12 C13 1.382(5) .
N12 C15 1.471(5) .
C12 H12 0.9500 .
C13 C14 1.343(6) .
C13 H13 0.9500 .
C14 H14 0.9500 .
O11 C16 1.426(7) .
O11 H11 0.78(7) .
C15 C16 1.520(9) .
C15 C20 1.528(9) .
C15 H15 1.0000 .
C16 C17 1.530(9) .
C16 H16 1.0000 .
C17 C18 1.518(10) .
C17 H17A 0.9900 .
C17 H17B 0.9900 .
C18 C19 1.519(11) .
C18 H18A 0.9900 .
C18 H18B 0.9900 .
C19 C20 1.513(10) .
C19 H19A 0.9900 .
C19 H19B 0.9900 .
C20 H20A 0.9900 .
C20 H20B 0.9900 .

loop_
_geom_hbond_atom_site_label_D
_geom_hbond_atom_site_label_H
_geom_hbond_atom_site_label_A
_geom_hbond_distance_DH
_geom_hbond_distance_HA
_geom_hbond_distance_DA
_geom_hbond_angle_DHA
O11 H11 Br1 0.78(7) 2.53(8) 3.282(4) 165(7)

loop_
_geom_torsion_atom_site_label_1
_geom_torsion_atom_site_label_2
_geom_torsion_atom_site_label_3
_geom_torsion_atom_site_label_4
_geom_torsion
_geom_torsion_site_symmetry_4
C4 C1 C2 C3 -0.2(7) .
C11 C1 C2 C3 -179.3(4) .
C1 C2 C3 C2 0.1(4) 2_556
C2 C1 C4 C1 0.1(4) 2_556
C11 C1 C4 C1 179.2(5) 2_556
C12 N11 C11 C1 -150.9(6) .
C14 N11 C11 C1 40.5(8) .
C4 C1 C11 N11 -114.5(5) .
C2 C1 C11 N11 64.6(6) .
C14 N11 C12 N12 -0.2(8) .
C11 N11 C12 N12 -170.5(5) .
C13 N12 C12 N11 0.0(8) .
C15 N12 C12 N11 -179.2(6) .
C12 N12 C13 C14 0.2(8) .
C15 N12 C13 C14 179.5(7) .
N12 C13 C14 N11 -0.4(8) .
C12 N11 C14 C13 0.4(9) .
C11 N11 C14 C13 170.6(6) .
C12 N12 C15 C16 -118.8(7) .
C13 N12 C15 C16 62.1(8) .
C12 N12 C15 C20 117.7(7) .
C13 N12 C15 C20 -61.4(8) .
N12 C15 C16 O11 67.5(6) .
C20 C15 C16 O11 -171.3(6) .
N12 C15 C16 C17 -173.3(5) .
C20 C15 C16 C17 -52.1(5) .
O11 C16 C17 C18 176.5(5) .
C15 C16 C17 C18 54.5(7) .
C16 C17 C18 C19 -58.4(6) .
C17 C18 C19 C20 58.8(6) .
C18 C19 C20 C15 -56.1(8) .
N12 C15 C20 C19 175.4(5) .
C16 C15 C20 C19 53.7(6) .
